data_1528036
loop_
_publ_author_name
'Schroeder, F.A.'
'Weitzel, H.'

_publ_section_title
;
 Mo4 O10 (O H)2 - Eine Verbindung mit nicht ganzzahliger Stoechiometrie:
 Mo O3-x (O H)x
;
_journal_name_full 'Zeitschrift fuer Anorganische und Allgemeine Chemie'
_journal_page_first 247
_journal_page_last 256
_journal_volume 435
_journal_year 1977
_chemical_formula_sum 'H0.31 Mo O3'
_chemical_name_systematic 'Mo O2.69 (O H)0.31'
_space_group_IT_number 63
_symmetry_space_group_name_Hall '-C 2c 2'
_symmetry_space_group_name_H-M 'C m c m'
_cell_angle_alpha 90
_cell_angle_beta 90
_cell_angle_gamma 90
_cell_formula_units_Z 4
_cell_length_a 3.8812
_cell_length_b 14.0657
_cell_length_c 3.728
_cell_volume 203.518
_citation_journal_id_ASTM ZAACAB
_cod_data_source_file Schroeder_ZAACAB_1977_804.cif
_cod_data_source_block H0.31Mo1O3
_cod_original_cell_volume 203.5182
_cod_original_formula_sum 'H0.31 Mo1 O3'
_cod_database_code 1528036

loop_
_symmetry_equiv_pos_as_xyz
x,y,z
-x,-y,z+1/2
x,-y,-z
-x,y,-z+1/2
-x,-y,-z
x,y,-z-1/2
-x,y,z
x,-y,z-1/2
x+1/2,y+1/2,z
-x+1/2,-y+1/2,z+1/2
x+1/2,-y+1/2,-z
-x+1/2,y+1/2,-z+1/2
-x+1/2,-y+1/2,-z
x+1/2,y+1/2,-z-1/2
-x+1/2,y+1/2,z
x+1/2,-y+1/2,z-1/2

loop_
_atom_site_label
_atom_site_type_symbol
_atom_site_fract_x
_atom_site_fract_y
_atom_site_fract_z
_atom_site_occupancy
_atom_site_U_iso_or_equiv
O3 O-2 0 0.2205 0.25 1 0.0
O2 O-2 0 0.5853 0.25 1 0.0
O1 O-2 0 0.9338 0.25 1 0.0
Mo1 Mo+5 0 0.1055 0.25 1 0.0
H1 H+1 0 0.461 0.496 0.155 0.0
